data_4100519
_journal_name_full 'Journal of the American Chemical Society'
_journal_paper_doi 10.1021/ja052381s
_journal_year 2005
_chemical_formula_moiety 'C76.5 H101.25 Fe3 N3.25 O0.25 P2 Pd1 S13'
_chemical_formula_sum 'C76.5 H101.25 Fe3 N3.25 O0.25 P2 Pd S13'
_chemical_formula_weight 1835
_space_group_IT_number 2
_symmetry_cell_setting triclinic
_symmetry_space_group_name_Hall '-P 1'
_symmetry_space_group_name_H-M 'P -1'
_cell_angle_alpha 78.380(19)
_cell_angle_beta 88.961(11)
_cell_angle_gamma 81.981(13)
_cell_formula_units_Z 4
_cell_length_a 18.258(3)
_cell_length_b 18.942(4)
_cell_length_c 27.283(4)
_cell_measurement_temperature 193(2)
_cell_volume 9152(3)
_diffrn_ambient_temperature 193(2)
_exptl_crystal_density_diffrn 1.323
_cod_original_formula_sum 'C76.5 H101.25 Fe3 N3.25 O0.25 P2 Pd1 S13'
_cod_database_code 4100519

loop_
_symmetry_equiv_pos_as_xyz
'x, y, z'
'-x, -y, -z'

loop_
_atom_site_label
_atom_site_type_symbol
_atom_site_fract_x
_atom_site_fract_y
_atom_site_fract_z
_atom_site_U_iso_or_equiv
_atom_site_adp_type
_atom_site_occupancy
_atom_site_symmetry_multiplicity
_atom_site_calc_flag
_atom_site_refinement_flags
_atom_site_disorder_assembly
_atom_site_disorder_group
Pd1 Pd 0.46560(6) 0.62211(7) 0.43641(4) 0.0370(4) Uani 1 1 d . . .
Pd2 Pd 1.00223(7) 0.64009(7) 0.50537(5) 0.0435(4) Uani 1 1 d . . .
Fe1 Fe 0.45996(11) 0.56061(12) 0.34344(8) 0.0354(6) Uani 1 1 d . . .
Fe2 Fe 0.38502(11) 0.69746(12) 0.32902(8) 0.0375(6) Uani 1 1 d . . .
Fe3 Fe 0.53437(11) 0.68027(12) 0.32496(8) 0.0407(6) Uani 1 1 d . . .
Fe4 Fe 1.00333(11) 0.61723(12) 0.61722(8) 0.0362(6) Uani 1 1 d . . .
Fe5 Fe 1.06797(11) 0.73921(12) 0.57993(8) 0.0371(6) Uani 1 1 d . . .
Fe6 Fe 0.91901(11) 0.74741(12) 0.57746(8) 0.0363(6) Uani 1 1 d . . .
S1 S 0.3612(2) 0.5975(2) 0.39130(14) 0.0399(11) Uani 1 1 d . . .
S2 S 0.4601(2) 0.7623(2) 0.36011(15) 0.0434(11) Uani 1 1 d . . .
S3 S 0.5615(2) 0.5721(2) 0.38697(14) 0.0385(11) Uani 1 1 d . . .
S4 S 0.4578(2) 0.6465(2) 0.27029(14) 0.0389(11) Uani 1 1 d . . .
S5 S 0.4549(2) 0.4394(2) 0.33915(14) 0.0390(11) Uani 1 1 d . . .
S6 S 0.2779(2) 0.7748(2) 0.29902(16) 0.0508(13) Uani 1 1 d . . .
S7 S 0.6505(2) 0.7085(2) 0.30280(16) 0.0498(12) Uani 1 1 d . . .
S8 S 0.2797(2) 0.6700(3) 0.12191(17) 0.0620(15) Uani 1 1 d . . .
S9 S 0.3610(3) 0.8107(3) 0.11225(19) 0.0718(16) Uani 1 1 d . . .
S10 S 0.5336(3) 0.7943(3) 0.11122(18) 0.0661(15) Uani 1 1 d . . .
S11 S 0.6303(2) 0.6328(3) 0.12686(16) 0.0526(13) Uani 1 1 d . . .
S12 S 0.5494(2) 0.4977(2) 0.14303(15) 0.0475(12) Uani 1 1 d . . .
S13 S 0.3718(2) 0.5149(2) 0.13744(15) 0.0489(13) Uani 1 1 d . . .
S14 S 1.1019(2) 0.6200(2) 0.56421(15) 0.0421(11) Uani 1 1 d . . .
S15 S 0.9909(2) 0.8084(2) 0.52008(14) 0.0401(11) Uani 1 1 d . . .
S16 S 0.9038(2) 0.6313(2) 0.56444(14) 0.0394(11) Uani 1 1 d . . .
S17 S 0.9922(2) 0.7218(2) 0.64931(14) 0.0373(11) Uani 1 1 d . . .
S18 S 1.0090(2) 0.5057(2) 0.67473(15) 0.0421(11) Uani 1 1 d . . .
S19 S 1.1858(2) 0.7675(2) 0.58798(16) 0.0450(12) Uani 1 1 d . . .
S20 S 0.7985(2) 0.8071(2) 0.57661(15) 0.0467(12) Uani 1 1 d . . .
S21 S 1.0915(2) 0.6496(2) 0.81718(15) 0.0400(11) Uani 1 1 d . . .
S22 S 0.9121(2) 0.6491(2) 0.82872(15) 0.0459(12) Uani 1 1 d . . .
S23 S 0.8064(2) 0.7880(3) 0.78334(16) 0.0582(14) Uani 1 1 d . . .
S24 S 0.8696(2) 0.9326(2) 0.72851(16) 0.0543(13) Uani 1 1 d . . .
S25 S 1.0374(2) 0.9333(2) 0.71254(16) 0.0513(13) Uani 1 1 d . . .
S26 S 1.1509(2) 0.7933(2) 0.77261(15) 0.0436(12) Uani 1 1 d . . .
P1 P 0.3875(2) 0.6637(2) 0.49150(16) 0.0466(13) Uani 1 1 d . . .
P2 P 0.5560(2) 0.6483(2) 0.48130(16) 0.0441(12) Uani 1 1 d . . .
P3 P 1.0880(2) 0.6341(2) 0.44631(16) 0.0466(13) Uani 1 1 d . . .
P4 P 0.9187(2) 0.6694(3) 0.44339(17) 0.0545(14) Uani 1 1 d . . .
O3S O 0.6248(17) 0.9085(18) -0.0587(12) 0.125(11) Uiso 0.50 1 d P . .
N1 N 0.2277(6) 0.4581(7) 0.2831(4) 0.034(3) Uani 1 1 d . . .
N2 N 0.4752(10) 0.9459(9) 0.2437(7) 0.088(5) Uani 1 1 d . . .
N3 N 0.8415(7) 0.0300(7) 0.5558(5) 0.056(4) Uani 1 1 d . . .
N4 N 0.2740(6) 0.5389(7) 0.7083(5) 0.039(3) Uani 1 1 d . . .
N6S N 0.9428(16) 0.9118(17) 0.1860(13) 0.116(11) Uiso 0.60 1 d P . .
N10S N 0.906(3) 0.896(3) 0.033(3) 0.17(2) Uiso 0.40 1 d P . .
N11S N 0.4350(12) 0.8824(12) 0.7244(8) 0.148(8) Uiso 1 1 d . . .
N18S N 0.489(3) 0.971(3) 0.493(2) 0.062(18) Uiso 0.25 1 d P . .
N20S N 0.627(4) 0.916(4) 0.431(2) 0.09(2) Uiso 0.25 1 d P . .
C1 C 0.3240(8) 0.6068(9) 0.5236(6) 0.067(6) Uani 1 1 d . . .
H1A H 0.2884 0.6353 0.5418 0.101 Uiso 1 1 calc R . .
H1B H 0.3513 0.5663 0.5473 0.101 Uiso 1 1 calc R . .
H1C H 0.2977 0.5877 0.4993 0.101 Uiso 1 1 calc R . .
C2 C 0.3322(8) 0.7478(8) 0.4656(6) 0.062(5) Uani 1 1 d . . .
H2A H 0.2956 0.7394 0.4424 0.094 Uiso 1 1 calc R . .
H2B H 0.3639 0.7819 0.4476 0.094 Uiso 1 1 calc R . .
H2C H 0.3068 0.7683 0.4926 0.094 Uiso 1 1 calc R . .
C3 C 0.5117(10) 0.7071(10) 0.5217(6) 0.068(6) Uani 1 1 d . . .
H3A H 0.5455 0.7074 0.5496 0.081 Uiso 1 1 calc R . .
H3B H 0.5001 0.7576 0.5024 0.081 Uiso 1 1 calc R . .
C4 C 0.4418(9) 0.6795(11) 0.5421(6) 0.072(6) Uani 1 1 d . . .
H4A H 0.4129 0.7157 0.5590 0.087 Uiso 1 1 calc R . .
H4B H 0.4541 0.6337 0.5670 0.087 Uiso 1 1 calc R . .
C5 C 0.6077(9) 0.5728(9) 0.5212(6) 0.070(6) Uani 1 1 d . . .
H5A H 0.6456 0.5899 0.5391 0.105 Uiso 1 1 calc R . .
H5B H 0.6316 0.5389 0.5011 0.105 Uiso 1 1 calc R . .
H5C H 0.5746 0.5481 0.5453 0.105 Uiso 1 1 calc R . .
C6 C 0.6258(9) 0.6986(10) 0.4492(6) 0.074(6) Uani 1 1 d . . .
H6A H 0.6521 0.7183 0.4732 0.111 Uiso 1 1 calc R . .
H6B H 0.6022 0.7387 0.4234 0.111 Uiso 1 1 calc R . .
H6C H 0.6609 0.6662 0.4334 0.111 Uiso 1 1 calc R . .
C7 C 0.4805(7) 0.4137(9) 0.2826(6) 0.034(4) Uani 1 1 d . . .
C8 C 0.4868(7) 0.3392(9) 0.2805(6) 0.035(4) Uani 1 1 d . . .
C9 C 0.5039(8) 0.3166(8) 0.2358(6) 0.041(4) Uani 1 1 d . . .
H9 H 0.5053 0.2665 0.2348 0.050 Uiso 1 1 calc R . .
C10 C 0.5191(8) 0.3650(10) 0.1921(6) 0.045(5) Uani 1 1 d . . .
C11 C 0.5162(7) 0.4384(9) 0.1954(5) 0.032(4) Uani 1 1 d . . .
C12 C 0.4965(7) 0.4612(8) 0.2384(6) 0.032(4) Uani 1 1 d . . .
H12$ H 0.4932 0.5116 0.2387 0.039 Uiso 1 1 calc R . .
C13 C 0.4738(8) 0.2822(8) 0.3257(6) 0.049(5) Uani 1 1 d . . .
H13F H 0.4769 0.2347 0.3162 0.074 Uiso 1 1 calc R . .
H13G H 0.4245 0.2947 0.3391 0.074 Uiso 1 1 calc R . .
H13H H 0.5113 0.2800 0.3514 0.074 Uiso 1 1 calc R . .
C14 C 0.5371(9) 0.3378(9) 0.1448(6) 0.063(5) Uani 1 1 d . . .
H14S H 0.5134 0.3731 0.1164 0.094 Uiso 1 1 calc R . .
H14T H 0.5188 0.2910 0.1469 0.094 Uiso 1 1 calc R . .
H14U H 0.5908 0.3314 0.1403 0.094 Uiso 1 1 calc R . .
C15 C 0.2329(8) 0.7469(8) 0.2505(5) 0.037(4) Uani 1 1 d . . .
C16 C 0.1544(8) 0.7599(8) 0.2468(6) 0.036(4) Uani 1 1 d . . .
C17 C 0.1227(9) 0.7430(9) 0.2057(7) 0.053(5) Uani 1 1 d . . .
H17 H 0.0702 0.7498 0.2038 0.063 Uiso 1 1 calc R . .
C18 C 0.1594(9) 0.7180(9) 0.1685(6) 0.046(5) Uani 1 1 d . . .
C19 C 0.2385(9) 0.7067(9) 0.1713(6) 0.044(5) Uani 1 1 d . . .
C20 C 0.2721(8) 0.7217(8) 0.2117(6) 0.037(4) Uani 1 1 d . . .
H20 H 0.3247 0.7146 0.2133 0.044 Uiso 1 1 calc R . .
C21 C 0.1086(8) 0.7872(9) 0.2869(6) 0.061(5) Uani 1 1 d . . .
H21A H 0.0576 0.7778 0.2841 0.092 Uiso 1 1 calc R . .
H21B H 0.1093 0.8396 0.2833 0.092 Uiso 1 1 calc R . .
H21C H 0.1291 0.7620 0.3198 0.092 Uiso 1 1 calc R . .
C22 C 0.1175(8) 0.7037(9) 0.1255(6) 0.051(5) Uani 1 1 d . . .
H22A H 0.0649 0.7057 0.1338 0.076 Uiso 1 1 calc R . .
H22B H 0.1365 0.6554 0.1192 0.076 Uiso 1 1 calc R . .
H22C H 0.1238 0.7407 0.0956 0.076 Uiso 1 1 calc R . .
C23 C 0.6560(8) 0.7492(8) 0.2395(6) 0.041(4) Uani 1 1 d . . .
C24 C 0.7203(10) 0.7811(10) 0.2233(8) 0.060(5) Uani 1 1 d . . .
C25 C 0.7255(10) 0.8124(10) 0.1724(8) 0.069(6) Uani 1 1 d . . .
H25 H 0.7688 0.8331 0.1612 0.082 Uiso 1 1 calc R . .
C26 C 0.6706(11) 0.8145(9) 0.1377(7) 0.060(5) Uani 1 1 d . . .
C27 C 0.6074(10) 0.7830(9) 0.1552(7) 0.054(5) Uani 1 1 d . . .
C28 C 0.6017(8) 0.7525(8) 0.2045(7) 0.042(4) Uani 1 1 d . . .
H28 H 0.5580 0.7324 0.2154 0.051 Uiso 1 1 calc R . .
C29 C 0.7831(9) 0.7802(10) 0.2580(7) 0.083(7) Uani 1 1 d . . .
H29A H 0.7650 0.8044 0.2853 0.124 Uiso 1 1 calc R . .
H29B H 0.8213 0.8059 0.2396 0.124 Uiso 1 1 calc R . .
H29C H 0.8040 0.7298 0.2718 0.124 Uiso 1 1 calc R . .
C30 C 0.6797(9) 0.8503(10) 0.0816(6) 0.079(6) Uani 1 1 d . . .
H30A H 0.7240 0.8746 0.0778 0.119 Uiso 1 1 calc R . .
H30B H 0.6361 0.8861 0.0703 0.119 Uiso 1 1 calc R . .
H30C H 0.6845 0.8127 0.0613 0.119 Uiso 1 1 calc R . .
C31 C 0.3581(9) 0.8314(12) 0.0469(7) 0.060(6) Uani 1 1 d . . .
C32 C 0.3333(10) 0.9013(13) 0.0249(10) 0.098(8) Uani 1 1 d . . .
H32 H 0.3203 0.9370 0.0447 0.118 Uiso 1 1 calc R . .
C33 C 0.3271(16) 0.9205(17) -0.0280(14) 0.130(13) Uani 1 1 d . . .
H33 H 0.3124 0.9703 -0.0426 0.156 Uiso 1 1 calc R . .
C34 C 0.3406(16) 0.873(2) -0.0594(12) 0.130(14) Uani 1 1 d . . .
C35 C 0.3658(11) 0.8017(16) -0.0348(9) 0.100(8) Uani 1 1 d . . .
H35 H 0.3776 0.7657 -0.0545 0.120 Uiso 1 1 calc R . .
C36 C 0.3744(10) 0.7810(14) 0.0160(7) 0.089(8) Uani 1 1 d . . .
H36 H 0.3917 0.7316 0.0304 0.107 Uiso 1 1 calc R . .
C37 C 0.3318(15) 0.8910(16) -0.1180(9) 0.214(19) Uani 1 1 d . . .
H37A H 0.3131 0.8507 -0.1290 0.321 Uiso 1 1 calc R . .
H37B H 0.3799 0.8980 -0.1332 0.321 Uiso 1 1 calc R . .
H37C H 0.2968 0.9356 -0.1281 0.321 Uiso 1 1 calc R . .
C38 C 0.6417(9) 0.6431(8) 0.0609(6) 0.045(5) Uani 1 1 d . . .
C39 C 0.7143(11) 0.6505(11) 0.0449(8) 0.085(7) Uani 1 1 d . . .
H39 H 0.7516 0.6498 0.0689 0.102 Uiso 1 1 calc R . .
C40 C 0.7325(16) 0.6590(14) -0.0057(10) 0.125(11) Uani 1 1 d . . .
H40 H 0.7820 0.6628 -0.0159 0.150 Uiso 1 1 calc R . .
C41 C 0.6778(17) 0.6619(12) -0.0409(10) 0.106(9) Uani 1 1 d . . .
C42 C 0.6052(13) 0.6543(11) -0.0236(7) 0.084(7) Uani 1 1 d . . .
H42 H 0.5671 0.6557 -0.0472 0.101 Uiso 1 1 calc R . .
C43 C 0.5880(11) 0.6448(10) 0.0272(7) 0.073(6) Uani 1 1 d . . .
H43 H 0.5389 0.6396 0.0379 0.088 Uiso 1 1 calc R . .
C44 C 0.6916(15) 0.6715(13) -0.0974(8) 0.163(13) Uani 1 1 d . . .
H44A H 0.6643 0.7177 -0.1147 0.244 Uiso 1 1 calc R . .
H44B H 0.6747 0.6313 -0.1097 0.244 Uiso 1 1 calc R . .
H44C H 0.7446 0.6714 -0.1038 0.244 Uiso 1 1 calc R . .
C45 C 0.3439(8) 0.5325(8) 0.0742(5) 0.034(4) Uani 1 1 d . . .
C46 C 0.2730(9) 0.5317(10) 0.0608(6) 0.059(5) Uani 1 1 d . . .
H46 H 0.2370 0.5246 0.0863 0.071 Uiso 1 1 calc R . .
C47 C 0.2517(9) 0.5406(9) 0.0124(7) 0.057(5) Uani 1 1 d . . .
H47 H 0.2015 0.5381 0.0051 0.068 Uiso 1 1 calc R . .
C48 C 0.3004(9) 0.5533(8) -0.0268(6) 0.040(4) Uani 1 1 d . . .
C49 C 0.3722(9) 0.5557(9) -0.0135(6) 0.058(5) Uani 1 1 d . . .
H49 H 0.4080 0.5641 -0.0390 0.070 Uiso 1 1 calc R . .
C50 C 0.3938(9) 0.5461(9) 0.0363(6) 0.054(5) Uani 1 1 d . . .
H50 H 0.4436 0.5490 0.0442 0.065 Uiso 1 1 calc R . .
C51 C 0.2785(9) 0.5612(10) -0.0805(6) 0.064(6) Uani 1 1 d . . .
H51A H 0.3059 0.5967 -0.1015 0.096 Uiso 1 1 calc R . .
H51B H 0.2253 0.5779 -0.0846 0.096 Uiso 1 1 calc R . .
H51C H 0.2901 0.5140 -0.0905 0.096 Uiso 1 1 calc R . .
C52 C 1.1407(9) 0.7089(8) 0.4368(6) 0.063(5) Uani 1 1 d . . .
H52A H 1.1689 0.7073 0.4673 0.095 Uiso 1 1 calc R . .
H52B H 1.1071 0.7549 0.4289 0.095 Uiso 1 1 calc R . .
H52C H 1.1749 0.7053 0.4090 0.095 Uiso 1 1 calc R . .
C53 C 1.1562(8) 0.5529(8) 0.4527(6) 0.054(5) Uani 1 1 d . . .
H53A H 1.1319 0.5116 0.4483 0.080 Uiso 1 1 calc R . .
H53B H 1.1791 0.5424 0.4861 0.080 Uiso 1 1 calc R . .
H53C H 1.1943 0.5610 0.4272 0.080 Uiso 1 1 calc R . .
C54 C 1.0402(8) 0.6404(8) 0.3875(5) 0.046(5) Uani 1 1 d . . .
H54A H 1.0721 0.6588 0.3594 0.055 Uiso 1 1 calc R . .
H54B H 1.0306 0.5914 0.3843 0.055 Uiso 1 1 calc R . .
C55 C 0.9670(9) 0.6912(10) 0.3843(6) 0.070(6) Uani 1 1 d . . .
H55A H 0.9364 0.6848 0.3564 0.084 Uiso 1 1 calc R . .
H55B H 0.9764 0.7425 0.3781 0.084 Uiso 1 1 calc R . .
C56 C 0.8506(8) 0.7478(8) 0.4438(6) 0.059(5) Uani 1 1 d . . .
H56A H 0.8211 0.7588 0.4128 0.088 Uiso 1 1 calc R . .
H56B H 0.8755 0.7896 0.4462 0.088 Uiso 1 1 calc R . .
H56C H 0.8181 0.7376 0.4726 0.088 Uiso 1 1 calc R . .
C57 C 0.8647(10) 0.6019(11) 0.4339(7) 0.094(7) Uani 1 1 d . . .
H57A H 0.8247 0.5988 0.4583 0.142 Uiso 1 1 calc R . .
H57B H 0.8962 0.5546 0.4380 0.142 Uiso 1 1 calc R . .
H57C H 0.8436 0.6150 0.3999 0.142 Uiso 1 1 calc R . .
C58 C 1.0315(6) 0.5075(8) 0.7367(5) 0.021(4) Uani 1 1 d . . .
C59 C 1.0444(7) 0.5703(9) 0.7519(6) 0.034(4) Uani 1 1 d . . .
H59 H 1.0397 0.6146 0.7279 0.040 Uiso 1 1 calc R . .
C60 C 1.0637(7) 0.5713(8) 0.8007(6) 0.040(4) Uani 1 1 d . . .
C61 C 1.0717(7) 0.5054(10) 0.8361(6) 0.040(4) Uani 1 1 d . . .
C62 C 1.0577(8) 0.4456(9) 0.8193(7) 0.045(5) Uani 1 1 d . . .
H62 H 1.0621 0.4010 0.8430 0.054 Uiso 1 1 calc R . .
C63 C 1.0379(8) 0.4435(9) 0.7714(6) 0.038(4) Uani 1 1 d . . .
C64 C 1.0280(8) 0.3723(8) 0.7599(6) 0.053(5) Uani 1 1 d . . .
H64A H 1.0566 0.3649 0.7301 0.080 Uiso 1 1 calc R . .
H64B H 0.9755 0.3715 0.7536 0.080 Uiso 1 1 calc R . .
H64C H 1.0455 0.3334 0.7883 0.080 Uiso 1 1 calc R . .
C65 C 1.0989(9) 0.5025(9) 0.8887(6) 0.062(5) Uani 1 1 d . . .
H65A H 1.0897 0.4566 0.9103 0.092 Uiso 1 1 calc R . .
H65B H 1.0724 0.5434 0.9017 0.092 Uiso 1 1 calc R . .
H65C H 1.1520 0.5055 0.8882 0.092 Uiso 1 1 calc R . .
C66 C 1.1835(9) 0.8343(9) 0.6227(5) 0.040(4) Uani 1 1 d . . .
C67 C 1.1220(9) 0.8552(8) 0.6500(6) 0.039(4) Uani 1 1 d . . .
H67 H 1.0794 0.8321 0.6486 0.047 Uiso 1 1 calc R . .
C68 C 1.1191(8) 0.9076(9) 0.6794(6) 0.045(5) Uani 1 1 d . . .
C69 C 1.1772(9) 0.9464(9) 0.6801(6) 0.042(4) Uani 1 1 d . . .
C70 C 1.2389(9) 0.9265(10) 0.6512(7) 0.054(5) Uani 1 1 d . . .
H70 H 1.2796 0.9529 0.6508 0.064 Uiso 1 1 calc R . .
C71 C 1.2456(9) 0.8723(10) 0.6236(6) 0.046(5) Uani 1 1 d . . .
C72 C 1.3155(8) 0.8542(10) 0.5968(6) 0.066(6) Uani 1 1 d . . .
H72A H 1.3048 0.8600 0.5610 0.099 Uiso 1 1 calc R . .
H72B H 1.3369 0.8038 0.6103 0.099 Uiso 1 1 calc R . .
H72C H 1.3507 0.8870 0.6015 0.099 Uiso 1 1 calc R . .
C73 C 1.1776(11) 1.0057(11) 0.7104(7) 0.099(7) Uani 1 1 d . . .
H73A H 1.1367 1.0447 0.6992 0.149 Uiso 1 1 calc R . .
H73B H 1.2246 1.0254 0.7055 0.149 Uiso 1 1 calc R . .
H73C H 1.1718 0.9850 0.7459 0.149 Uiso 1 1 calc R . .
C74 C 0.7567(8) 0.8165(7) 0.6333(6) 0.036(4) Uani 1 1 d . . .
C75 C 0.7955(8) 0.8020(8) 0.6795(6) 0.040(4) Uani 1 1 d . . .
H75 H 0.8473 0.7864 0.6798 0.048 Uiso 1 1 calc R . .
C76 C 0.7621(8) 0.8094(8) 0.7230(5) 0.034(4) Uani 1 1 d . . .
C77 C 0.6849(8) 0.8298(8) 0.7253(6) 0.035(4) Uani 1 1 d . . .
C78 C 0.6477(8) 0.8439(8) 0.6805(7) 0.044(5) Uani 1 1 d . . .
H78 H 0.5960 0.8598 0.6804 0.053 Uiso 1 1 calc R . .
C79 C 0.6805(9) 0.8363(8) 0.6358(6) 0.038(4) Uani 1 1 d . . .
C80 C 0.6334(8) 0.8501(9) 0.5881(6) 0.059(5) Uani 1 1 d . . .
H80A H 0.5820 0.8670 0.5956 0.088 Uiso 1 1 calc R . .
H80B H 0.6356 0.8048 0.5757 0.088 Uiso 1 1 calc R . .
H80C H 0.6523 0.8872 0.5626 0.088 Uiso 1 1 calc R . .
C81 C 0.6454(7) 0.8305(9) 0.7744(6) 0.054(5) Uani 1 1 d . . .
H81A H 0.6677 0.8616 0.7928 0.080 Uiso 1 1 calc R . .
H81B H 0.6498 0.7809 0.7943 0.080 Uiso 1 1 calc R . .
H81C H 0.5930 0.8495 0.7678 0.080 Uiso 1 1 calc R . .
C82 C 1.0279(7) 0.7223(8) 0.7888(5) 0.030(4) Uani 1 1 d . . .
C83 C 1.0554(7) 0.7878(9) 0.7650(5) 0.034(4) Uani 1 1 d . . .
C84 C 1.0068(8) 0.8512(8) 0.7413(5) 0.032(4) Uani 1 1 d . . .
C85 C 0.9303(8) 0.8504(9) 0.7469(5) 0.033(4) Uani 1 1 d . . .
C86 C 0.9024(7) 0.7879(9) 0.7699(5) 0.034(4) Uani 1 1 d . . .
C87 C 0.9498(8) 0.7239(8) 0.7915(5) 0.039(4) Uani 1 1 d . . .
C88 C 0.9333(10) 0.6550(12) 0.8893(6) 0.063(6) Uani 1 1 d D . .
C89 C 0.9638(13) 0.7111(12) 0.9021(6) 0.102(8) Uani 1 1 d D . .
H89 H 0.9727 0.7508 0.8764 0.122 Uiso 1 1 calc R . .
C90 C 0.9820(15) 0.7125(14) 0.9503(7) 0.172(15) Uani 1 1 d D . .
H90 H 1.0046 0.7513 0.9579 0.206 Uiso 1 1 calc R . .
C91 C 0.9664(16) 0.6555(12) 0.9876(8) 0.170(12) Uiso 1 1 d D . .
C92 C 0.9440(17) 0.5929(13) 0.9755(7) 0.204(18) Uani 1 1 d D . .
H92 H 0.9429 0.5496 1.0000 0.245 Uiso 1 1 calc R . .
C93 C 0.9240(11) 0.5977(13) 0.9268(7) 0.101(8) Uani 1 1 d . . .
H93 H 0.9022 0.5587 0.9186 0.121 Uiso 1 1 calc R . .
C94 C 1.0078(18) 0.6428(17) 1.0385(8) 0.27(2) Uiso 1 1 d D . .
H94A H 1.0526 0.6664 1.0339 0.405 Uiso 1 1 calc R . .
H94B H 1.0214 0.5904 1.0510 0.405 Uiso 1 1 calc R . .
H94C H 0.9755 0.6636 1.0626 0.405 Uiso 1 1 calc R . .
C95 C 0.8749(8) 0.9686(9) 0.7831(6) 0.043(5) Uani 1 1 d . . .
C96 C 0.8359(9) 1.0366(11) 0.7792(6) 0.053(5) Uani 1 1 d . . .
H96 H 0.8114 1.0602 0.7486 0.063 Uiso 1 1 calc R . .
C97 C 0.8316(9) 1.0715(9) 0.8198(8) 0.059(6) Uani 1 1 d . . .
H97 H 0.8043 1.1188 0.8161 0.071 Uiso 1 1 calc R . .
C98 C 0.8654(11) 1.0400(12) 0.8644(8) 0.067(6) Uani 1 1 d . . .
C99 C 0.9037(10) 0.9716(13) 0.8683(7) 0.071(6) Uani 1 1 d . . .
H99 H 0.9277 0.9475 0.8990 0.085 Uiso 1 1 calc R . .
C100 C 0.9079(8) 0.9370(9) 0.8279(7) 0.055(5) Uani 1 1 d . . .
H100 H 0.9348 0.8895 0.8317 0.066 Uiso 1 1 calc R . .
C101 C 0.8639(11) 1.0772(11) 0.9092(7) 0.094(7) Uani 1 1 d . . .
H10A H 0.9114 1.0948 0.9119 0.141 Uiso 1 1 calc R . .
H10B H 0.8554 1.0423 0.9398 0.141 Uiso 1 1 calc R . .
H10C H 0.8240 1.1184 0.9045 0.141 Uiso 1 1 calc R . .
C102 C 1.1536(8) 0.7965(9) 0.8380(6) 0.038(4) Uani 1 1 d . . .
C103 C 1.1102(10) 0.8541(11) 0.8539(7) 0.073(6) Uani 1 1 d . . .
H103 H 1.0794 0.8902 0.8312 0.087 Uiso 1 1 calc R . .
C104 C 1.1140(10) 0.8564(12) 0.9050(8) 0.079(6) Uani 1 1 d . . .
H104 H 1.0840 0.8946 0.9168 0.094 Uiso 1 1 calc R . .
C105 C 1.1982(9) 0.7479(9) 0.8708(7) 0.055(5) Uani 1 1 d . . .
H105 H 1.2284 0.7094 0.8596 0.066 Uiso 1 1 calc R . .
C106 C 1.2009(11) 0.7529(12) 0.9203(7) 0.068(6) Uani 1 1 d . . .
H106 H 1.2336 0.7175 0.9422 0.081 Uiso 1 1 calc R . .
C107 C 1.1601(11) 0.8050(12) 0.9391(7) 0.057(6) Uani 1 1 d . . .
C108 C 1.1603(11) 0.8138(12) 0.9932(7) 0.104(8) Uani 1 1 d . . .
H10D H 1.1170 0.7953 1.0102 0.157 Uiso 1 1 calc R . .
H10E H 1.1585 0.8654 0.9943 0.157 Uiso 1 1 calc R . .
H10F H 1.2054 0.7863 1.0101 0.157 Uiso 1 1 calc R . .
C109 C 0.4122(10) 0.7209(9) 0.1253(6) 0.047(5) Uani 1 1 d . . .
C110 C 0.3759(8) 0.6618(10) 0.1318(6) 0.044(5) Uani 1 1 d . . .
C111 C 0.4161(8) 0.5931(9) 0.1371(5) 0.041(4) Uani 1 1 d . . .
C112 C 0.4971(9) 0.5839(9) 0.1390(5) 0.037(4) Uani 1 1 d . . .
C113 C 0.5318(8) 0.6465(10) 0.1325(5) 0.039(4) Uani 1 1 d . . .
C114 C 0.4907(10) 0.7161(9) 0.1251(5) 0.042(4) Uani 1 1 d . . .
C115 C 0.2107(8) 0.4063(9) 0.3292(6) 0.052(5) Uani 1 1 d . . .
H11C H 0.2032 0.3600 0.3197 0.063 Uiso 1 1 calc R . .
H11D H 0.1634 0.4264 0.3427 0.063 Uiso 1 1 calc R . .
C116 C 0.2694(8) 0.3892(9) 0.3712(6) 0.061(6) Uani 1 1 d . . .
H11G H 0.3172 0.3712 0.3582 0.092 Uiso 1 1 calc R . .
H11H H 0.2547 0.3520 0.3986 0.092 Uiso 1 1 calc R . .
H11I H 0.2736 0.4336 0.3837 0.092 Uiso 1 1 calc R . .
C117 C 0.2960(8) 0.4290(9) 0.2591(6) 0.054(5) Uani 1 1 d . . .
H11E H 0.3081 0.4671 0.2308 0.065 Uiso 1 1 calc R . .
H11F H 0.3372 0.4196 0.2837 0.065 Uiso 1 1 calc R . .
C118 C 0.2930(8) 0.3622(9) 0.2402(6) 0.061(5) Uani 1 1 d . . .
H11J H 0.2798 0.3241 0.2675 0.091 Uiso 1 1 calc R . .
H11K H 0.3414 0.3463 0.2270 0.091 Uiso 1 1 calc R . .
H11L H 0.2556 0.3717 0.2135 0.091 Uiso 1 1 calc R . .
C119 C 0.1609(8) 0.4701(9) 0.2494(5) 0.043(4) Uani 1 1 d . . .
H11A H 0.1179 0.4906 0.2672 0.051 Uiso 1 1 calc R . .
H11B H 0.1510 0.4220 0.2443 0.051 Uiso 1 1 calc R . .
C120 C 0.1649(8) 0.5189(9) 0.1989(5) 0.053(5) Uani 1 1 d . . .
H12U H 0.1807 0.5648 0.2028 0.080 Uiso 1 1 calc R . .
H12V H 0.1159 0.5288 0.1827 0.080 Uiso 1 1 calc R . .
H12W H 0.2005 0.4949 0.1781 0.080 Uiso 1 1 calc R . .
C121 C 0.2471(9) 0.5276(9) 0.2942(6) 0.053(5) Uani 1 1 d . . .
H12Z H 0.2909 0.5159 0.3168 0.063 Uiso 1 1 calc R . .
H12 H 0.2614 0.5581 0.2625 0.063 Uiso 1 1 calc R . .
C122 C 0.1871(9) 0.5710(9) 0.3176(6) 0.063(5) Uani 1 1 d . . .
H12R H 0.1463 0.5894 0.2935 0.095 Uiso 1 1 calc R . .
H12S H 0.2064 0.6121 0.3272 0.095 Uiso 1 1 calc R . .
H12T H 0.1693 0.5402 0.3473 0.095 Uiso 1 1 calc R . .
C123 C 0.4268(12) 0.8973(12) 0.2299(9) 0.110(9) Uani 1 1 d . . .
H12K H 0.4131 0.8651 0.2610 0.132 Uiso 1 1 calc R . .
H12L H 0.4559 0.8659 0.2094 0.132 Uiso 1 1 calc R . .
C124 C 0.3559(12) 0.9325(13) 0.2012(10) 0.146(12) Uani 1 1 d . . .
H12F H 0.3251 0.9622 0.2214 0.219 Uiso 1 1 calc R . .
H12G H 0.3287 0.8946 0.1940 0.219 Uiso 1 1 calc R . .
H12H H 0.3682 0.9635 0.1696 0.219 Uiso 1 1 calc R . .
C125 C 0.5440(11) 0.8958(10) 0.2715(9) 0.104(8) Uani 1 1 d . . .
H12P H 0.5264 0.8641 0.3015 0.125 Uiso 1 1 calc R . .
H12Q H 0.5669 0.8639 0.2491 0.125 Uiso 1 1 calc R . .
C126 C 0.6030(13) 0.9352(13) 0.2877(11) 0.162(13) Uani 1 1 d . . .
H12M H 0.6213 0.9667 0.2584 0.243 Uiso 1 1 calc R . .
H12N H 0.6440 0.8996 0.3039 0.243 Uiso 1 1 calc R . .
H12O H 0.5819 0.9650 0.3114 0.243 Uiso 1 1 calc R . .
C127 C 0.4329(13) 0.9913(11) 0.2764(8) 0.104(8) Uani 1 1 d . . .
H12A H 0.3922 1.0234 0.2561 0.124 Uiso 1 1 calc R . .
H12B H 0.4663 1.0232 0.2862 0.124 Uiso 1 1 calc R . .
C128 C 0.3990(15) 0.9510(12) 0.3247(9) 0.165(13) Uani 1 1 d . . .
H12C H 0.3612 0.9236 0.3158 0.247 Uiso 1 1 calc R . .
H12D H 0.3764 0.9864 0.3441 0.247 Uiso 1 1 calc R . .
H12E H 0.4380 0.9173 0.3448 0.247 Uiso 1 1 calc R . .
C129 C 0.4973(11) 0.9992(10) 0.1975(7) 0.079(6) Uani 1 1 d . . .
H12I H 0.4518 1.0299 0.1823 0.095 Uiso 1 1 calc R . .
H12J H 0.5285 1.0318 0.2088 0.095 Uiso 1 1 calc R . .
C130 C 0.5377(11) 0.9665(11) 0.1580(8) 0.110(8) Uani 1 1 d . . .
H13A H 0.5888 0.9482 0.1691 0.164 Uiso 1 1 calc R . .
H13B H 0.5376 1.0035 0.1272 0.164 Uiso 1 1 calc R . .
H13C H 0.5134 0.9262 0.1517 0.164 Uiso 1 1 calc R . .
C131 C 0.7717(10) -0.0019(9) 0.5731(8) 0.082(7) Uani 1 1 d . . .
H13Q H 0.7742 -0.0501 0.5638 0.098 Uiso 1 1 calc R . .
H13R H 0.7696 -0.0096 0.6101 0.098 Uiso 1 1 calc R . .
C132 C 0.7017(10) 0.0450(11) 0.5514(9) 0.126(10) Uani 1 1 d . . .
H13L H 0.6850 0.0799 0.5727 0.188 Uiso 1 1 calc R . .
H13M H 0.6634 0.0143 0.5496 0.188 Uiso 1 1 calc R . .
H13N H 0.7114 0.0715 0.5177 0.188 Uiso 1 1 calc R . .
C133 C 0.9030(9) -0.0276(10) 0.5798(6) 0.063(5) Uani 1 1 d . . .
H13V H 0.8932 -0.0417 0.6160 0.075 Uiso 1 1 calc R . .
H13W H 0.9035 -0.0713 0.5650 0.075 Uiso 1 1 calc R . .
C134 C 0.9769(11) -0.0025(10) 0.5731(7) 0.093(7) Uani 1 1 d . . .
H13$ H 0.9896 0.0057 0.5375 0.140 Uiso 1 1 calc R . .
H13 H 1.0141 -0.0396 0.5922 0.140 Uiso 1 1 calc R . .
H13O H 0.9755 0.0430 0.5851 0.140 Uiso 1 1 calc R . .
C135 C 0.8416(11) 0.1012(10) 0.5690(7) 0.082(6) Uani 1 1 d . . .
H13Z H 0.7994 0.1353 0.5519 0.098 Uiso 1 1 calc R . .
H13P H 0.8876 0.1206 0.5567 0.098 Uiso 1 1 calc R . .
C136 C 0.8359(14) 0.0981(11) 0.6267(7) 0.124(9) Uani 1 1 d . . .
H13I H 0.7931 0.0745 0.6398 0.186 Uiso 1 1 calc R . .
H13J H 0.8299 0.1476 0.6332 0.186 Uiso 1 1 calc R . .
H13K H 0.8810 0.0702 0.6434 0.186 Uiso 1 1 calc R . .
C137 C 0.8461(9) 0.0429(10) 0.4982(6) 0.056(5) Uani 1 1 d . . .
H137 H 0.8523 0.0891 0.4784 0.067 Uiso 1 1 calc R . .
C138 C 0.8401(9) -0.0208(10) 0.4754(6) 0.071(6) Uani 1 1 d . . .
H13S H 0.8805 -0.0597 0.4880 0.106 Uiso 1 1 calc R . .
H13T H 0.8434 -0.0067 0.4390 0.106 Uiso 1 1 calc R . .
H13U H 0.7926 -0.0382 0.4843 0.106 Uiso 1 1 calc R . .
C139 C 0.2973(8) 0.4650(8) 0.7393(6) 0.047(5) Uani 1 1 d . . .
H13D H 0.3337 0.4687 0.7648 0.056 Uiso 1 1 calc R . .
H13E H 0.3222 0.4331 0.7176 0.056 Uiso 1 1 calc R . .
C140 C 0.2333(9) 0.4301(10) 0.7655(6) 0.074(6) Uani 1 1 d . . .
H14P H 0.2154 0.4552 0.7924 0.110 Uiso 1 1 calc R . .
H14Q H 0.2500 0.3787 0.7795 0.110 Uiso 1 1 calc R . .
H14R H 0.1931 0.4341 0.7413 0.110 Uiso 1 1 calc R . .
C141 C 0.3459(7) 0.5643(9) 0.6854(6) 0.044(5) Uani 1 1 d . . .
H14K H 0.3835 0.5556 0.7124 0.053 Uiso 1 1 calc R . .
H14L H 0.3643 0.5339 0.6611 0.053 Uiso 1 1 calc R . .
C142 C 0.3391(8) 0.6420(9) 0.6599(6) 0.058(5) Uani 1 1 d . . .
H14F H 0.2999 0.6522 0.6343 0.087 Uiso 1 1 calc R . .
H14G H 0.3861 0.6521 0.6440 0.087 Uiso 1 1 calc R . .
H14H H 0.3268 0.6730 0.6844 0.087 Uiso 1 1 calc R . .
C143 C 0.2185(8) 0.5410(9) 0.6684(6) 0.049(5) Uani 1 1 d . . .
H14I H 0.2118 0.5903 0.6469 0.058 Uiso 1 1 calc R . .
H14J H 0.1705 0.5328 0.6844 0.058 Uiso 1 1 calc R . .
C144 C 0.2387(8) 0.4861(10) 0.6358(6) 0.059(5) Uani 1 1 d . . .
H14M H 0.2880 0.4910 0.6219 0.089 Uiso 1 1 calc R . .
H14N H 0.2024 0.4946 0.6084 0.089 Uiso 1 1 calc R . .
H14O H 0.2387 0.4369 0.6558 0.089 Uiso 1 1 calc R . .
C145 C 0.2387(8) 0.5910(9) 0.7400(6) 0.050(5) Uani 1 1 d . . .
H14A H 0.1926 0.5739 0.7543 0.060 Uiso 1 1 calc R . .
H14B H 0.2249 0.6393 0.7181 0.060 Uiso 1 1 calc R . .
C146 C 0.2879(8) 0.6004(10) 0.7837(6) 0.063(6) Uani 1 1 d . . .
H14C H 0.2962 0.5546 0.8083 0.095 Uiso 1 1 calc R . .
H14D H 0.2629 0.6390 0.7997 0.095 Uiso 1 1 calc R . .
H14E H 0.3355 0.6136 0.7705 0.095 Uiso 1 1 calc R . .
C7S C 0.927(2) 0.904(3) 0.137(2) 0.147(19) Uiso 0.67 1 d P . .
C8S C 0.916(2) 0.909(2) 0.1039(19) 0.113(14) Uiso 0.67 1 d P . .
C9S C 0.911(3) 0.870(3) 0.078(2) 0.18(2) Uiso 0.67 1 d P . .
C12S C 0.3865(15) 0.8517(15) 0.7423(10) 0.126(9) Uiso 1 1 d . . .
C13S C 0.3309(13) 0.8056(13) 0.7536(9) 0.116(8) Uiso 1 1 d . . .
C14S C 0.736(2) 0.886(2) 0.9113(14) 0.076(12) Uiso 0.50 1 d P . .
C15S C 0.341(2) 1.116(2) 0.0922(15) 0.080(12) Uiso 0.50 1 d P . .
C16S C 0.554(2) 0.887(2) -0.0431(15) 0.090(13) Uiso 0.50 1 d P . .
C17S C 0.518(2) 0.965(2) -0.0133(17) 0.114(16) Uiso 0.50 1 d P . .
C19S C 0.561(3) 0.939(3) 0.452(2) 0.129(19) Uiso 0.50 1 d P . .
C21S C 0.539(3) 0.989(4) 0.474(2) 0.14(2) Uiso 0.50 1 d P . .

loop_
_atom_site_aniso_label
_atom_site_aniso_U_11
_atom_site_aniso_U_22
_atom_site_aniso_U_33
_atom_site_aniso_U_23
_atom_site_aniso_U_13
_atom_site_aniso_U_12
Pd1 0.0393(7) 0.0433(9) 0.0280(8) -0.0082(6) 0.0021(6) -0.0034(6)
Pd2 0.0479(8) 0.0513(10) 0.0336(8) -0.0130(7) 0.0020(7) -0.0092(7)
Fe1 0.0322(13) 0.0438(16) 0.0298(14) -0.0077(12) -0.0010(11) -0.0035(11)
Fe2 0.0357(13) 0.0452(16) 0.0299(14) -0.0061(12) -0.0011(11) -0.0019(11)
Fe3 0.0394(14) 0.0493(17) 0.0346(15) -0.0110(12) 0.0012(12) -0.0067(12)
Fe4 0.0386(13) 0.0400(16) 0.0316(14) -0.0108(12) 0.0048(11) -0.0069(11)
Fe5 0.0386(13) 0.0426(16) 0.0315(14) -0.0102(12) 0.0019(11) -0.0065(11)
Fe6 0.0387(13) 0.0402(16) 0.0311(14) -0.0085(11) 0.0002(11) -0.0067(11)
S1 0.037(2) 0.052(3) 0.031(3) -0.009(2) 0.006(2) -0.005(2)
S2 0.050(3) 0.042(3) 0.040(3) -0.012(2) -0.001(2) -0.007(2)
S3 0.036(2) 0.047(3) 0.034(3) -0.014(2) -0.001(2) -0.001(2)
S4 0.039(2) 0.051(3) 0.028(3) -0.011(2) -0.001(2) -0.006(2)
S5 0.042(2) 0.050(3) 0.026(3) -0.008(2) 0.001(2) -0.009(2)
S6 0.051(3) 0.060(3) 0.038(3) -0.016(2) -0.009(2) 0.013(2)
S7 0.040(3) 0.062(3) 0.050(3) -0.012(3) 0.003(2) -0.012(2)
S8 0.039(3) 0.100(4) 0.054(3) -0.039(3) -0.013(2) 0.005(3)
S9 0.078(4) 0.066(4) 0.062(4) -0.011(3) -0.006(3) 0.020(3)
S10 0.080(3) 0.063(4) 0.052(3) 0.006(3) -0.008(3) -0.024(3)
S11 0.040(3) 0.082(4) 0.041(3) -0.018(3) 0.003(2) -0.018(2)
S12 0.044(3) 0.057(3) 0.038(3) -0.008(2) 0.009(2) 0.000(2)
S13 0.044(3) 0.069(3) 0.035(3) -0.007(2) 0.001(2) -0.016(2)
S14 0.039(2) 0.052(3) 0.037(3) -0.018(2) 0.005(2) -0.001(2)
S15 0.042(2) 0.046(3) 0.032(3) -0.003(2) 0.001(2) -0.007(2)
S16 0.037(2) 0.049(3) 0.036(3) -0.015(2) 0.002(2) -0.010(2)
S17 0.045(2) 0.041(3) 0.026(2) -0.009(2) 0.003(2) -0.004(2)
S18 0.045(3) 0.042(3) 0.041(3) -0.011(2) -0.001(2) -0.008(2)
S19 0.034(2) 0.055(3) 0.048(3) -0.016(2) 0.000(2) -0.006(2)
S20 0.045(3) 0.057(3) 0.037(3) -0.007(2) -0.004(2) -0.005(2)
S21 0.035(2) 0.046(3) 0.039(3) -0.011(2) -0.013(2) 0.000(2)
S22 0.041(3) 0.062(3) 0.037(3) -0.010(2) 0.000(2) -0.012(2)
S23 0.036(3) 0.097(4) 0.036(3) -0.010(3) 0.004(2) 0.004(2)
S24 0.051(3) 0.063(3) 0.043(3) -0.015(3) -0.014(2) 0.020(2)
S25 0.058(3) 0.045(3) 0.050(3) -0.010(2) 0.000(2) -0.003(2)
S26 0.035(2) 0.056(3) 0.041(3) -0.009(2) -0.006(2) -0.008(2)
P1 0.050(3) 0.053(3) 0.038(3) -0.014(2) 0.008(2) -0.003(2)
P2 0.051(3) 0.043(3) 0.036(3) -0.005(2) -0.004(2) -0.004(2)
P3 0.054(3) 0.051(3) 0.036(3) -0.011(2) 0.004(2) -0.010(2)
P4 0.061(3) 0.062(4) 0.045(3) -0.020(3) -0.007(3) -0.008(3)
N1 0.017(7) 0.050(10) 0.040(9) -0.019(7) 0.011(7) -0.003(6)
N2 0.098(14) 0.064(13) 0.116(16) -0.039(12) 0.027(12) -0.029(12)
N3 0.069(10) 0.032(10) 0.061(11) -0.011(8) 0.014(9) 0.020(8)
N4 0.020(7) 0.055(10) 0.046(9) -0.022(8) -0.008(7) -0.002(7)
C1 0.070(12) 0.073(14) 0.055(13) -0.013(11) 0.022(10) 0.004(10)
C2 0.073(12) 0.051(13) 0.061(13) -0.014(10) 0.021(10) 0.001(10)
C3 0.100(15) 0.069(14) 0.046(12) -0.027(11) 0.001(11) -0.029(12)
C4 0.075(13) 0.097(17) 0.056(13) -0.037(12) 0.014(11) -0.019(12)
C5 0.087(14) 0.074(15) 0.055(13) -0.022(11) -0.025(11) -0.020(11)
C6 0.072(13) 0.115(18) 0.049(13) -0.022(12) -0.008(11) -0.051(12)
C7 0.019(8) 0.051(13) 0.038(11) -0.021(10) -0.009(8) -0.010(8)
C8 0.031(9) 0.043(13) 0.029(11) -0.005(10) -0.007(8) -0.004(8)
C9 0.055(11) 0.023(11) 0.043(12) -0.009(10) -0.022(10) 0.010(8)
C10 0.042(10) 0.046(13) 0.047(13) -0.028(11) -0.012(9) 0.019(9)
C11 0.018(8) 0.059(14) 0.022(10) -0.018(9) -0.005(7) 0.000(8)
C12 0.037(10) 0.030(10) 0.030(11) -0.008(9) -0.009(8) -0.003(8)
C13 0.063(11) 0.040(12) 0.052(12) -0.022(10) -0.011(10) -0.009(9)
C14 0.090(14) 0.063(14) 0.038(12) -0.021(10) 0.009(10) -0.009(11)
C15 0.036(10) 0.036(11) 0.032(11) 0.006(8) -0.003(9) 0.003(8)
C16 0.022(10) 0.051(12) 0.034(11) -0.009(9) 0.004(9) -0.004(8)
C17 0.031(10) 0.071(14) 0.055(13) -0.007(11) -0.024(11) -0.007(9)
C18 0.055(13) 0.059(13) 0.026(11) -0.014(10) -0.003(10) -0.009(10)
C19 0.042(11) 0.065(13) 0.024(11) -0.011(9) -0.016(9) 0.006(9)
C20 0.028(9) 0.046(12) 0.032(11) -0.005(9) 0.011(9) 0.003(8)
C21 0.048(11) 0.077(15) 0.061(13) -0.022(11) 0.004(10) -0.004(10)
C22 0.047(10) 0.060(13) 0.043(12) -0.012(10) -0.002(9) 0.002(9)
C23 0.031(10) 0.038(11) 0.051(12) -0.005(9) 0.013(10) -0.001(8)
C24 0.059(13) 0.066(14) 0.058(15) -0.013(11) 0.010(12) -0.017(11)
C25 0.054(13) 0.093(17) 0.071(16) -0.029(13) 0.012(12) -0.035(11)
C26 0.089(15) 0.061(14) 0.041(13) -0.018(10) 0.013(12) -0.043(12)
C27 0.076(14) 0.038(12) 0.046(13) -0.004(10) -0.005(11) -0.007(10)
C28 0.039(11) 0.040(12) 0.049(13) -0.008(10) 0.000(10) -0.007(8)
C29 0.047(12) 0.107(18) 0.098(17) -0.017(14) 0.002(12) -0.033(11)
C30 0.094(15) 0.081(16) 0.058(14) 0.014(12) 0.013(12) -0.038(12)
C31 0.031(10) 0.083(18) 0.054(15) 0.007(14) -0.011(10) 0.007(10)
C32 0.081(15) 0.09(2) 0.10(2) 0.024(17) -0.030(15) -0.020(14)
C33 0.12(2) 0.10(3) 0.15(3) 0.06(2) -0.06(2) -0.05(2)
C34 0.10(2) 0.17(4) 0.12(3) 0.05(3) -0.02(2) -0.10(3)
C35 0.099(18) 0.15(3) 0.054(18) -0.011(16) 0.009(14) -0.034(17)
C36 0.090(16) 0.14(2) 0.013(13) 0.016(14) -0.012(11) 0.014(15)
C37 0.24(3) 0.28(4) 0.09(2) 0.13(2) -0.09(2) -0.18(3)
C38 0.046(11) 0.038(11) 0.057(13) -0.024(9) 0.022(11) -0.008(9)
C39 0.065(15) 0.11(2) 0.071(17) -0.016(14) 0.018(12) -0.002(12)
C40 0.14(3) 0.15(3) 0.07(2) 0.001(18) 0.047(19) -0.01(2)
C41 0.15(3) 0.062(17) 0.10(2) -0.015(15) 0.08(2) 0.003(17)
C42 0.13(2) 0.107(19) 0.022(13) -0.019(12) -0.023(13) -0.024(15)
C43 0.087(15) 0.094(17) 0.050(15) -0.022(12) -0.009(13) -0.042(12)
C44 0.30(4) 0.12(2) 0.065(18) -0.013(16) 0.10(2) -0.04(2)
C45 0.027(10) 0.054(12) 0.025(10) -0.013(8) 0.002(9) -0.013(8)
C46 0.050(13) 0.109(17) 0.024(12) -0.024(11) -0.011(10) -0.018(10)
C47 0.038(11) 0.071(14) 0.060(14) -0.015(11) -0.001(11) 0.005(9)
C48 0.045(11) 0.045(12) 0.034(12) -0.023(9) -0.008(10) 0.003(9)
C49 0.055(13) 0.103(17) 0.023(12) -0.024(10) -0.001(10) -0.014(11)
C50 0.049(11) 0.078(14) 0.040(13) -0.012(10) -0.005(11) -0.027(10)
C51 0.066(12) 0.089(15) 0.043(13) -0.027(11) -0.024(10) -0.007(11)
C52 0.098(14) 0.044(12) 0.049(12) -0.012(10) 0.028(11) -0.018(10)
C53 0.061(11) 0.050(12) 0.050(12) -0.009(9) 0.014(9) -0.009(9)
C54 0.061(11) 0.033(11) 0.040(11) -0.001(8) 0.003(9) -0.005(9)
C55 0.083(14) 0.077(15) 0.049(13) -0.013(11) -0.005(11) 0.000(12)
C56 0.067(12) 0.059(13) 0.050(12) -0.008(10) -0.019(10) -0.012(10)
C57 0.092(15) 0.109(18) 0.093(17) -0.029(14) -0.029(13) -0.033(13)
C58 0.019(8) 0.025(10) 0.018(9) 0.008(8) -0.003(7) -0.014(7)
C59 0.031(9) 0.037(12) 0.030(11) -0.005(9) 0.007(8) 0.002(8)
C60 0.033(9) 0.039(12) 0.041(12) 0.001(10) 0.004(9) 0.005(8)
C61 0.030(9) 0.051(13) 0.039(12) -0.010(11) -0.011(8) -0.006(9)
C62 0.032(10) 0.038(13) 0.060(14) 0.005(10) 0.014(10) -0.009(8)
C63 0.042(10) 0.045(13) 0.026(11) -0.003(10) -0.004(9) -0.002(9)
C64 0.060(11) 0.038(12) 0.061(13) -0.002(10) -0.015(10) -0.013(9)
C65 0.069(12) 0.054(13) 0.054(13) 0.014(10) -0.010(11) -0.016(10)
C66 0.040(10) 0.054(12) 0.022(10) 0.007(9) 0.005(9) -0.011(9)
C67 0.058(12) 0.034(11) 0.027(10) -0.011(9) -0.018(9) -0.004(9)
C68 0.037(11) 0.051(13) 0.040(12) 0.008(10) 0.001(9) -0.006(9)
C69 0.045(11) 0.042(12) 0.039(11) -0.010(9) -0.009(9) 0.000(10)
C70 0.041(12) 0.061(14) 0.063(13) -0.004(11) -0.015(11) -0.032(10)
C71 0.055(12) 0.052(13) 0.032(11) -0.008(10) -0.005(9) -0.009(10)
C72 0.050(12) 0.090(16) 0.062(13) -0.013(11) 0.020(10) -0.030(10)
C73 0.129(18) 0.089(18) 0.106(18) -0.059(15) 0.032(15) -0.053(14)
C74 0.041(11) 0.016(10) 0.043(12) 0.008(8) -0.015(9) 0.001(8)
C75 0.028(9) 0.048(12) 0.037(11) 0.001(9) 0.009(9) 0.002(8)
C76 0.033(10) 0.041(11) 0.026(10) -0.003(8) 0.007(8) -0.003(8)
C77 0.024(10) 0.036(11) 0.039(12) -0.005(8) 0.007(9) 0.012(7)
C78 0.024(9) 0.053(12) 0.050(13) -0.008(10) -0.001(10) 0.007(8)
C79 0.048(12) 0.025(10) 0.039(12) -0.009(8) -0.019(10) 0.010(8)
C80 0.037(10) 0.059(13) 0.082(15) -0.013(11) 0.010(10) -0.014(9)
C81 0.025(9) 0.059(13) 0.065(13) -0.003(10) 0.005(9) 0.019(8)
C82 0.028(9) 0.045(11) 0.022(9) -0.017(8) 0.007(7) -0.009(8)
C83 0.037(9) 0.054(12) 0.014(9) -0.020(8) 0.009(8) -0.002(9)
C84 0.045(10) 0.041(11) 0.011(9) -0.015(8) 0.005(8) 0.003(8)
C85 0.036(10) 0.055(13) 0.013(9) -0.018(8) 0.009(8) -0.003(9)
C86 0.030(9) 0.051(12) 0.018(9) -0.017(9) 0.007(8) 0.017(9)
C87 0.043(11) 0.050(12) 0.026(10) -0.009(8) -0.010(8) -0.014(9)
C88 0.081(14) 0.085(16) 0.038(13) -0.024(12) 0.022(11) -0.047(12)
C89 0.18(2) 0.12(2) 0.020(13) -0.008(13) 0.005(14) -0.066(18)
C90 0.30(4) 0.23(3) 0.036(15) -0.033(17) 0.039(19) -0.23(3)
C92 0.34(4) 0.27(4) 0.035(16) 0.038(19) -0.03(2) -0.22(3)
C93 0.124(18) 0.14(2) 0.039(15) 0.014(15) -0.011(14) -0.073(16)
C95 0.030(9) 0.030(11) 0.066(14) -0.020(10) 0.011(9) 0.018(8)
C96 0.052(12) 0.075(16) 0.038(12) -0.020(11) -0.004(10) -0.017(11)
C97 0.060(12) 0.030(12) 0.076(16) 0.009(13) 0.019(12) 0.002(9)
C98 0.081(15) 0.042(14) 0.083(18) -0.024(13) 0.016(13) -0.006(11)
C99 0.074(14) 0.11(2) 0.034(13) -0.041(13) -0.021(11) -0.004(14)
C100 0.049(11) 0.050(13) 0.049(13) 0.016(11) -0.027(10) 0.021(9)
C101 0.118(18) 0.101(19) 0.077(16) -0.059(14) 0.022(14) -0.008(14)
C102 0.034(10) 0.043(12) 0.047(12) -0.023(10) 0.006(9) -0.020(9)
C103 0.072(14) 0.079(17) 0.065(16) -0.022(13) -0.033(12) 0.011(12)
C104 0.062(14) 0.11(2) 0.081(17) -0.072(15) 0.011(13) -0.007(13)
C105 0.062(12) 0.050(13) 0.051(14) -0.024(10) -0.025(11) 0.022(10)
C106 0.076(15) 0.080(17) 0.044(15) -0.001(12) -0.021(12) -0.010(13)
C107 0.049(13) 0.074(16) 0.047(14) 0.002(13) -0.015(12) -0.029(11)
C108 0.118(18) 0.16(2) 0.054(15) -0.057(15) -0.003(13) -0.039(16)
C109 0.061(13) 0.049(13) 0.029(11) -0.010(9) -0.019(10) 0.006(10)
C110 0.032(10) 0.046(13) 0.051(12) -0.005(10) 0.003(9) 0.001(10)
C111 0.045(11) 0.064(14) 0.011(9) 0.002(9) 0.004(8) -0.016(10)
C112 0.054(12) 0.049(12) 0.008(9) -0.015(8) 0.002(8) 0.011(9)
C113 0.036(10) 0.062(14) 0.024(10) -0.010(9) 0.000(8) -0.026(10)
C114 0.072(13) 0.037(12) 0.017(10) -0.008(8) -0.003(9) -0.005(10)
C115 0.047(10) 0.066(13) 0.041(12) 0.005(10) 0.003(10) -0.018(9)
C116 0.046(10) 0.091(15) 0.034(11) 0.028(10) -0.003(9) -0.021(10)
C117 0.043(11) 0.064(14) 0.058(13) -0.002(11) -0.016(10) -0.022(10)
C118 0.053(11) 0.069(15) 0.066(13) -0.035(11) 0.005(10) 0.001(10)
C119 0.037(10) 0.065(13) 0.035(11) -0.026(9) 0.003(9) -0.011(8)
C120 0.042(10) 0.081(14) 0.031(11) 0.003(10) -0.021(9) -0.010(9)
C121 0.051(11) 0.057(14) 0.051(12) -0.012(10) 0.001(10) -0.009(10)
C122 0.059(12) 0.071(14) 0.065(13) -0.022(11) -0.013(11) -0.007(10)
C123 0.098(18) 0.11(2) 0.14(2) -0.068(18) 0.090(18) -0.049(17)
C124 0.068(16) 0.16(3) 0.24(4) -0.10(2) 0.00(2) -0.020(16)
C125 0.091(16) 0.050(15) 0.15(2) 0.011(15) -0.008(16) 0.022(13)
C126 0.14(2) 0.10(2) 0.25(4) -0.05(2) -0.12(2) 0.004(18)
C127 0.17(2) 0.061(16) 0.093(18) -0.036(14) 0.028(17) -0.021(15)
C128 0.28(3) 0.075(19) 0.14(2) -0.020(17) 0.13(2) -0.02(2)
C129 0.110(16) 0.053(14) 0.077(16) -0.004(12) 0.037(13) -0.039(12)
C130 0.124(19) 0.10(2) 0.12(2) -0.041(16) 0.062(16) -0.035(15)
C131 0.072(14) 0.044(13) 0.127(19) -0.010(13) 0.053(14) -0.015(11)
C132 0.078(16) 0.092(19) 0.19(3) 0.010(18) 0.041(17) -0.002(14)
C133 0.066(13) 0.071(15) 0.047(13) -0.005(11) 0.005(11) -0.008(12)
C134 0.127(19) 0.076(17) 0.059(15) -0.005(12) -0.007(14) 0.037(14)
C135 0.112(17) 0.045(15) 0.088(17) -0.014(12) 0.012(13) -0.010(12)
C136 0.24(3) 0.078(18) 0.070(17) -0.039(14) 0.040(18) -0.031(17)
C137 0.095(14) 0.056(14) 0.016(11) 0.002(9) -0.002(10) -0.021(11)
C138 0.074(13) 0.079(16) 0.060(14) -0.016(12) -0.010(11) -0.008(11)
C139 0.038(10) 0.037(12) 0.063(12) -0.006(10) -0.006(9) -0.002(9)
C140 0.075(13) 0.075(15) 0.069(14) -0.004(12) -0.011(12) -0.018(11)
C141 0.018(9) 0.072(14) 0.046(11) -0.019(10) -0.008(8) -0.006(8)
C142 0.054(11) 0.074(15) 0.038(11) -0.002(10) 0.007(9) 0.006(10)
C143 0.028(9) 0.065(13) 0.058(12) -0.023(10) -0.016(9) -0.008(9)
C144 0.041(10) 0.092(16) 0.050(12) -0.023(11) -0.023(9) -0.010(10)
C145 0.045(10) 0.061(13) 0.040(11) -0.019(10) 0.007(9) 0.015(9)
C146 0.042(10) 0.103(17) 0.045(12) -0.025(11) -0.003(10) 0.004(10)

loop_
_geom_bond_atom_site_label_1
_geom_bond_atom_site_label_2
_geom_bond_distance
_geom_bond_site_symmetry_2
_geom_bond_publ_flag
Pd1 P1 2.235(4) . ?
Pd1 P2 2.240(5) . ?
Pd1 S3 2.398(4) . ?
Pd1 S1 2.435(4) . ?
Pd1 Fe1 3.006(3) . ?
Pd2 P4 2.230(5) . ?
Pd2 P3 2.234(5) . ?
Pd2 S14 2.387(4) . ?
Pd2 S16 2.393(4) . ?
Pd2 Fe4 2.995(2) . ?
Fe1 S3 2.278(4) . ?
Fe1 S4 2.304(4) . ?
Fe1 S1 2.319(4) . ?
Fe1 S5 2.337(5) . ?
Fe1 Fe2 2.714(3) . ?
Fe1 Fe3 2.759(3) . ?
Fe2 S2 2.244(5) . ?
Fe2 S6 2.326(4) . ?
Fe2 S4 2.335(5) . ?
Fe2 S1 2.359(4) . ?
Fe2 Fe3 2.704(3) . ?
Fe3 S2 2.267(5) . ?
Fe3 S7 2.299(4) . ?
Fe3 S4 2.301(4) . ?
Fe3 S3 2.379(4) . ?
Fe4 S14 2.287(4) . ?
Fe4 S16 2.292(4) . ?
Fe4 S17 2.304(5) . ?
Fe4 S18 2.354(4) . ?
Fe4 Fe5 2.745(3) . ?
Fe4 Fe6 2.748(3) . ?
Fe5 S15 2.251(4) . ?
Fe5 S19 2.313(4) . ?
Fe5 S17 2.321(4) . ?
Fe5 S14 2.377(5) . ?
Fe5 Fe6 2.704(3) . ?
Fe6 S15 2.265(4) . ?
Fe6 S17 2.322(4) . ?
Fe6 S20 2.328(4) . ?
Fe6 S16 2.353(5) . ?
S5 C7 1.745(15) . ?
S6 C15 1.774(16) . ?
S7 C23 1.752(16) . ?
S8 C19 1.749(16) . ?
S8 C110 1.762(15) . ?
S9 C31 1.75(2) . ?
S9 C109 1.794(16) . ?
S10 C114 1.742(16) . ?
S10 C27 1.780(17) . ?
S11 C38 1.781(17) . ?
S11 C113 1.789(14) . ?
S12 C112 1.756(15) . ?
S12 C11 1.784(15) . ?
S13 C45 1.761(14) . ?
S13 C111 1.783(16) . ?
S18 C58 1.756(14) . ?
S19 C66 1.721(17) . ?
S20 C74 1.741(16) . ?
S21 C82 1.732(14) . ?
S21 C60 1.774(17) . ?
S22 C88 1.733(16) . ?
S22 C87 1.781(15) . ?
S23 C86 1.783(14) . ?
S23 C76 1.794(14) . ?
S24 C95 1.769(17) . ?
S24 C85 1.769(15) . ?
S25 C84 1.755(15) . ?
S25 C68 1.790(16) . ?
S26 C83 1.779(14) . ?
S26 C102 1.800(16) . ?
P1 C2 1.783(15) . ?
P1 C1 1.791(16) . ?
P1 C4 1.810(17) . ?
P2 C5 1.776(15) . ?
P2 C6 1.807(15) . ?
P2 C3 1.822(17) . ?
P3 C52 1.796(15) . ?
P3 C54 1.815(15) . ?
P3 C53 1.821(15) . ?
P4 C57 1.780(18) . ?
P4 C56 1.801(15) . ?
P4 C55 1.825(17) . ?
O3S C15S 1.22(4) 2_675 ?
O3S C16S 1.45(4) . ?
N1 C115 1.486(16) . ?
N1 C117 1.489(18) . ?
N1 C121 1.499(18) . ?
N1 C119 1.503(16) . ?
N2 C123 1.47(2) . ?
N2 C127 1.50(2) . ?
N2 C129 1.53(2) . ?
N2 C125 1.57(2) . ?
N3 C135 1.47(2) . ?
N3 C133 1.509(18) . ?
N3 C131 1.513(19) . ?
N3 C137 1.544(19) . ?
N4 C143 1.489(16) . ?
N4 C139 1.492(17) . ?
N4 C145 1.513(17) . ?
N4 C141 1.540(16) . ?
N6S C7S 1.42(5) . ?
N10S C9S 1.22(7) . ?
N11S C12S 1.17(3) . ?
N18S C21S 1.11(6) . ?
N18S N18S 1.34(11) 2_676 ?
N18S C21S 1.33(7) 2_676 ?
N18S C19S 1.85(10) . ?
N20S C19S 1.37(7) . ?
C3 C4 1.50(2) . ?
C7 C12 1.404(18) . ?
C7 C8 1.412(19) . ?
C8 C9 1.39(2) . ?
C8 C13 1.507(19) . ?
C9 C10 1.40(2) . ?
C10 C11 1.40(2) . ?
C10 C14 1.50(2) . ?
C11 C12 1.356(19) . ?
C15 C20 1.395(19) . ?
C15 C16 1.423(18) . ?
C16 C17 1.38(2) . ?
C16 C21 1.497(19) . ?
C17 C18 1.34(2) . ?
C18 C19 1.43(2) . ?
C18 C22 1.50(2) . ?
C19 C20 1.368(19) . ?
C23 C28 1.374(19) . ?
C23 C24 1.42(2) . ?
C24 C25 1.40(2) . ?
C24 C29 1.50(2) . ?
C25 C26 1.38(2) . ?
C26 C27 1.41(2) . ?
C26 C30 1.56(2) . ?
C27 C28 1.36(2) . ?
C31 C32 1.36(2) . ?
C31 C36 1.40(3) . ?
C32 C33 1.42(3) . ?
C33 C34 1.36(4) . ?
C34 C35 1.40(3) . ?
C34 C37 1.57(4) . ?
C35 C36 1.37(2) . ?
C38 C43 1.35(2) . ?
C38 C39 1.41(2) . ?
C39 C40 1.40(3) . ?
C40 C41 1.38(3) . ?
C41 C42 1.42(3) . ?
C41 C44 1.54(3) . ?
C42 C43 1.40(2) . ?
C45 C46 1.356(18) . ?
C45 C50 1.374(19) . ?
C46 C47 1.35(2) . ?
C47 C48 1.38(2) . ?
C48 C49 1.377(19) . ?
C48 C51 1.497(19) . ?
C49 C50 1.39(2) . ?
C54 C55 1.526(19) . ?
C58 C63 1.370(18) . ?
C58 C59 1.386(18) . ?
C59 C60 1.387(19) . ?
C60 C61 1.407(19) . ?
C61 C62 1.36(2) . ?
C61 C65 1.52(2) . ?
C62 C63 1.37(2) . ?
C63 C64 1.48(2) . ?
C66 C67 1.391(19) . ?
C66 C71 1.43(2) . ?
C67 C68 1.39(2) . ?
C68 C69 1.37(2) . ?
C69 C70 1.41(2) . ?
C69 C73 1.52(2) . ?
C70 C71 1.38(2) . ?
C71 C72 1.49(2) . ?
C74 C79 1.393(19) . ?
C74 C75 1.416(19) . ?
C75 C76 1.348(19) . ?
C76 C77 1.412(17) . ?
C77 C78 1.368(19) . ?
C77 C81 1.512(19) . ?
C78 C79 1.38(2) . ?
C79 C80 1.530(19) . ?
C82 C87 1.422(18) . ?
C82 C83 1.433(19) . ?
C83 C84 1.434(18) . ?
C84 C85 1.405(18) . ?
C85 C86 1.381(19) . ?
C86 C87 1.417(19) . ?
C88 C93 1.36(2) . ?
C88 C89 1.37(2) . ?
C89 C90 1.37(2) . ?
C90 C91 1.383(17) . ?
C91 C92 1.407(17) . ?
C91 C94 1.552(16) . ?
C92 C93 1.37(2) . ?
C95 C100 1.358(19) . ?
C95 C96 1.37(2) . ?
C96 C97 1.40(2) . ?
C97 C98 1.36(2) . ?
C98 C99 1.37(2) . ?
C98 C101 1.52(2) . ?
C99 C100 1.39(2) . ?
C102 C105 1.339(19) . ?
C102 C103 1.39(2) . ?
C103 C104 1.41(2) . ?
C104 C107 1.40(2) . ?
C105 C106 1.37(2) . ?
C106 C107 1.33(2) . ?
C107 C108 1.52(2) . ?
C109 C110 1.36(2) . ?
C109 C114 1.42(2) . ?
C110 C111 1.39(2) . ?
C111 C112 1.465(19) . ?
C112 C113 1.40(2) . ?
C113 C114 1.40(2) . ?
C115 C116 1.538(18) . ?
C117 C118 1.47(2) . ?
C119 C120 1.505(18) . ?
C121 C122 1.49(2) . ?
C123 C124 1.52(3) . ?
C125 C126 1.51(3) . ?
C127 C128 1.55(2) . ?
C129 C130 1.48(2) . ?
C131 C132 1.51(2) . ?
C133 C134 1.49(2) . ?
C135 C136 1.57(2) . ?
C137 C138 1.48(2) . ?
C139 C140 1.519(19) . ?
C141 C142 1.486(19) . ?
C143 C144 1.51(2) . ?
C145 C146 1.556(19) . ?
C7S C8S 0.91(6) . ?
C7S C9S 1.90(7) . ?
C8S C9S 1.15(6) . ?
C12S C13S 1.42(3) . ?
C14S C15S 1.43(4) 2_676 ?
C15S O3S 1.22(4) 2_675 ?
C15S C14S 1.43(4) 2_676 ?
C16S C17S 1.87(6) . ?
C17S C17S 1.68(9) 2_675 ?
C19S C21S 1.26(7) . ?
C21S N18S 1.33(7) 2_676 ?
